data_7216195
loop_
_publ_author_name
'Mukhopadhyay, Uday'
'Choquesillo-Lazarte, Duane'
'Nicl\'os-Guti\'errez, Juan'
'Bernal, Ivan'

_publ_section_title
;
 A critical look on the nature of the intra-molecular interligand
 \p,\p-stacking interaction in mixed-ligand copper(II) complexes
 of aromatic side-chain amino acidates and \a,\a'-diimines
;
_journal_coden_ASTM CRECF4
_journal_issue 102
_journal_name_full CrystEngComm
_journal_page_first 627
_journal_page_last 632
_journal_paper_doi 10.1039/b417707j
_journal_volume 6
_journal_year 2004
_chemical_absolute_configuration unk
_chemical_compound_source 'synthesis as described'
_chemical_formula_moiety 'C18 H17 Cl1 Cu1 N3 O4'
_chemical_formula_sum 'C18 H18 Cl Cu N3 O4'
_chemical_formula_weight 439.34
_space_group_IT_number 1
_symmetry_cell_setting triclinic
_symmetry_Int_Tables_number 1
_symmetry_space_group_name_Hall 'P 1'
_symmetry_space_group_name_H-M 'P 1'
_atom_sites_solution_hydrogens geom
_atom_sites_solution_primary direct
_atom_sites_solution_secondary difmap
_audit_creation_date 2004-06-30T10:40:15-00:00
_audit_creation_method 'WinGX routine CIF_UPDATE'
_cell_angle_alpha 85.59(2)
_cell_angle_beta 84.57(3)
_cell_angle_gamma 79.43(2)
_cell_formula_units_Z 2
_cell_length_a 5.688(2)
_cell_length_b 7.570(2)
_cell_length_c 21.550(4)
_cell_measurement_reflns_used 0
_cell_measurement_temperature 293(2)
_cell_measurement_theta_max 0
_cell_measurement_theta_min 0
_cell_measurement_wavelength 0.71073
_cell_volume 906.4(4)
_computing_cell_refinement 'CAD4 Express (Enraf Nonius, 1994)'
_computing_data_collection 'CAD4 Express (Enraf Nonius, 1994)'
_computing_data_reduction 'XCAD4 (Harms & Wocadlo, 1995)'
_computing_molecular_graphics 'Ortep-3 for Windows (Farrugia, 1997)'
_computing_publication_material 'WinGX publication routines (Farrugia, 1999)'
_computing_structure_refinement 'SHELXL-97 (Sheldrick, 1997)'
_computing_structure_solution 'SHELXS-97 (Sheldrick, 1997)'
_diffrn_ambient_temperature 293(2)
_diffrn_measured_fraction_theta_full 0.951
_diffrn_measured_fraction_theta_max 0.951
_diffrn_radiation_monochromator graphite
_diffrn_radiation_probe x-ray
_diffrn_radiation_type MoK\a
_diffrn_radiation_wavelength 0.71073
_diffrn_reflns_av_unetI/netI 0.0115
_diffrn_reflns_limit_h_max 4
_diffrn_reflns_limit_h_min 0
_diffrn_reflns_limit_k_max 7
_diffrn_reflns_limit_k_min -7
_diffrn_reflns_limit_l_max 20
_diffrn_reflns_limit_l_min -20
_diffrn_reflns_number 1850
_diffrn_reflns_theta_full 19.98
_diffrn_reflns_theta_max 19.98
_diffrn_reflns_theta_min 2.74
_exptl_absorpt_coefficient_mu 1.383
_exptl_absorpt_correction_type none
_exptl_crystal_colour blue
_exptl_crystal_density_diffrn 1.61
_exptl_crystal_density_method 'not measured'
_exptl_crystal_description prism
_exptl_crystal_F_000 450
_exptl_crystal_size_max 0.7
_exptl_crystal_size_mid 0.6
_exptl_crystal_size_min 0.6
_refine_diff_density_max 0.135
_refine_diff_density_min -0.172
_refine_diff_density_rms 0.033
_refine_ls_abs_structure_details 'Flack H D (1983), Acta Cryst. A39, 876-881'
_refine_ls_abs_structure_Flack -0.011(8)
_refine_ls_extinction_method none
_refine_ls_goodness_of_fit_ref 1.085
_refine_ls_hydrogen_treatment mixed
_refine_ls_matrix_type full
_refine_ls_number_parameters 631
_refine_ls_number_reflns 1850
_refine_ls_number_restraints 3
_refine_ls_restrained_S_all 1.083
_refine_ls_R_factor_all 0.0161
_refine_ls_R_factor_gt 0.0147
_refine_ls_shift/su_max 0
_refine_ls_shift/su_mean 0
_refine_ls_structure_factor_coef Fsqd
_refine_ls_weighting_details 'calc w=1/[\s^2^(Fo^2^)+(0.0327P)^2^+0.0560P] where P=(Fo^2^+2Fc^2^)/3'
_refine_ls_weighting_scheme calc
_refine_ls_wR_factor_gt 0.0374
_refine_ls_wR_factor_ref 0.0383
_reflns_number_gt 1795
_reflns_number_total 1850
_reflns_threshold_expression >2sigma(I)
_cod_data_source_file b417707j.txt
_cod_data_source_block cubpygl
_cod_original_cell_volume 906.3(4)
_cod_database_code 7216195

loop_
_symmetry_equiv_pos_as_xyz
'x, y, z'

loop_
_atom_site_label
_atom_site_type_symbol
_atom_site_fract_x
_atom_site_fract_y
_atom_site_fract_z
_atom_site_U_iso_or_equiv
_atom_site_adp_type
_atom_site_occupancy
_atom_site_symmetry_multiplicity
_atom_site_calc_flag
Cu1 Cu 0.83483(7) 0.68775(5) 0.75853(2) 0.0324(2) Uani 1 1 d
Cu2 Cu 1.09456(7) 0.31518(5) 1.24198(2) 0.0337(2) Uani 1 1 d
Cl1 Cl 0.6551(2) 0.42114(14) 0.73038(5) 0.0405(3) Uani 1 1 d
Cl2 Cl 0.9273(2) 0.03924(15) 1.21984(6) 0.0457(3) Uani 1 1 d
N6 N 1.3653(11) 0.1546(7) 1.2827(2) 0.0359(13) Uani 1 1 d
N3 N 1.1121(11) 0.5190(7) 0.7924(2) 0.0338(12) Uani 1 1 d
O4 O 0.9518(6) 0.3327(4) 1.32686(16) 0.0398(9) Uani 1 1 d
N2 N 0.5645(8) 0.8800(5) 0.73562(19) 0.0316(11) Uani 1 1 d
O1 O 0.7284(6) 0.7005(5) 0.84688(15) 0.0428(10) Uani 1 1 d
N1 N 0.9558(8) 0.7482(5) 0.67046(18) 0.0325(11) Uani 1 1 d
C30 C 1.3206(9) 0.1480(6) 1.3518(2) 0.0295(12) Uani 1 1 d
C36 C 1.5760(10) -0.1089(7) 1.4102(2) 0.0309(13) Uani 1 1 d
C31 C 1.3733(9) -0.0455(6) 1.3791(2) 0.0253(11) Uani 1 1 d
C24 C 0.8842(9) 0.5624(6) 1.1490(2) 0.0323(12) Uani 1 1 d
N4 N 1.2474(8) 0.3533(5) 1.15652(18) 0.0319(10) Uani 1 1 d
N5 N 0.8459(9) 0.5125(6) 1.20924(19) 0.0340(11) Uani 1 1 d
C25 C 0.7140(14) 0.6855(7) 1.1188(4) 0.0455(17) Uani 1 1 d
C26 C 0.5080(14) 0.7552(8) 1.1499(4) 0.052(2) Uani 1 1 d
C28 C 0.6423(10) 0.5819(7) 1.2397(3) 0.0439(14) Uani 1 1 d
O5 O 0.9863(6) 0.2328(4) 1.42464(14) 0.0408(8) Uani 1 1 d
C29 C 1.0665(9) 0.2419(6) 1.3693(3) 0.0303(13) Uani 1 1 d
C34 C 1.4877(9) -0.4048(6) 1.41978(18) 0.0283(11) Uani 1 1 d
C35 C 1.6343(10) -0.2873(6) 1.4312(2) 0.0333(12) Uani 1 1 d
O6 O 1.5315(9) -0.5840(5) 1.43893(17) 0.0403(10) Uani 1 1 d
C19 C 1.4536(12) 0.2658(8) 1.1332(2) 0.0421(16) Uani 1 1 d
C23 C 1.1131(10) 0.4754(6) 1.1185(2) 0.0345(13) Uani 1 1 d
C22 C 1.1942(13) 0.5060(8) 1.0573(2) 0.0466(15) Uani 1 1 d
C27 C 0.4710(14) 0.7003(8) 1.2117(4) 0.0537(18) Uani 1 1 d
C5 C 0.8047(10) 0.8726(6) 0.6391(2) 0.0301(12) Uani 1 1 d
C6 C 0.5809(9) 0.9459(6) 0.6765(2) 0.0362(13) Uani 1 1 d
C32 C 1.2287(10) -0.1644(6) 1.3694(2) 0.0321(12) Uani 1 1 d
C7 C 0.3968(12) 1.0682(7) 0.6532(3) 0.0457(16) Uani 1 1 d
C20 C 1.5465(11) 0.2944(7) 1.0726(2) 0.0460(14) Uani 1 1 d
C33 C 1.2844(10) -0.3443(6) 1.3904(2) 0.0358(13) Uani 1 1 d
C2 C 1.2240(13) 0.7210(8) 0.5790(3) 0.0466(16) Uani 1 1 d
C8 C 0.1938(14) 1.1214(8) 0.6906(3) 0.0496(18) Uani 1 1 d
C1 C 1.1575(11) 0.6745(8) 0.6396(3) 0.0406(15) Uani 1 1 d
C3 C 1.0735(12) 0.8511(8) 0.5487(3) 0.0522(18) Uani 1 1 d
C21 C 1.4116(12) 0.4168(8) 1.0348(3) 0.0509(18) Uani 1 1 d
C4 C 0.8606(12) 0.9278(9) 0.5785(2) 0.0468(15) Uani 1 1 d
O2 O 0.8427(6) 0.6581(4) 0.94243(15) 0.0468(9) Uani 1 1 d
C18 C 1.4244(10) 0.2596(6) 0.8838(2) 0.0331(13) Uani 1 1 d
C11 C 0.8791(9) 0.6350(6) 0.8860(2) 0.0331(12) Uani 1 1 d
C13 C 1.1916(10) 0.3467(6) 0.8933(2) 0.0290(13) Uani 1 1 d
C12 C 1.1156(10) 0.5301(6) 0.8605(2) 0.0304(12) Uani 1 1 d
C14 C 1.0365(12) 0.2572(7) 0.9302(2) 0.0447(14) Uani 1 1 d
C15 C 1.1080(11) 0.0888(7) 0.9576(3) 0.0508(14) Uani 1 1 d
O3 O 1.4040(10) -0.1605(5) 0.9776(2) 0.0633(15) Uani 1 1 d
C17 C 1.5013(12) 0.0890(7) 0.9111(2) 0.0363(12) Uani 1 1 d
C16 C 1.3438(10) 0.0038(6) 0.9486(2) 0.0394(12) Uani 1 1 d
C10 C 0.3648(10) 0.9329(6) 0.7726(3) 0.0408(14) Uani 1 1 d
C9 C 0.1752(11) 1.0536(7) 0.7506(3) 0.0422(14) Uani 1 1 d
OW1 O 1.1956(10) 0.2903(7) 1.5322(2) 0.0739(14) Uani 1 1 d
OW2 O 1.7125(13) 0.4149(9) 0.5792(3) 0.0998(19) Uani 1 1 d
H1 H 1.251(9) 0.602(6) 0.658(2) 0.021(14) Uiso 1 1 d
H2 H 1.356(12) 0.696(8) 0.561(3) 0.07(2) Uiso 1 1 d
H8 H 0.365(8) 0.890(6) 0.816(2) 0.032(13) Uiso 1 1 d
H6 H 0.090(9) 1.187(6) 0.677(2) 0.018(14) Uiso 1 1 d
H11 H 1.226(8) 0.603(5) 0.8667(16) 0.021(11) Uiso 1 1 d
H14 H 1.654(11) 0.040(7) 0.903(2) 0.039(16) Uiso 1 1 d
H10 H 1.237(10) 0.503(6) 0.777(2) 0.022(17) Uiso 1 1 d
H13 H 0.999(8) 0.025(6) 0.9821(18) 0.036(13) Uiso 1 1 d
H15 H 1.556(10) 0.302(6) 0.857(2) 0.042(14) Uiso 1 1 d
H9 H 1.074(8) 0.422(6) 0.7860(19) 0.019(14) Uiso 1 1 d
H12 H 0.894(10) 0.304(7) 0.934(2) 0.043(17) Uiso 1 1 d
HW1 H 1.304(13) 0.349(8) 1.522(3) 0.08(2) Uiso 1 1 d
H4 H 0.777(9) 1.009(6) 0.561(2) 0.026(15) Uiso 1 1 d
HW3 H 1.847(16) 0.414(11) 0.561(4) 0.11(3) Uiso 1 1 d
H3 H 1.112(11) 0.877(7) 0.513(3) 0.06(2) Uiso 1 1 d
H17 H 1.702(11) 0.223(7) 1.060(2) 0.055(16) Uiso 1 1 d
H22 H 0.346(9) 0.736(6) 1.229(2) 0.016(15) Uiso 1 1 d
H18 H 1.456(8) 0.438(5) 1.002(2) 0.029(17) Uiso 1 1 d
H19 H 1.097(8) 0.595(6) 1.037(2) 0.032(13) Uiso 1 1 d
H23 H 0.623(10) 0.547(7) 1.285(3) 0.057(16) Uiso 1 1 d
H20 H 0.751(9) 0.717(6) 1.085(2) 0.026(17) Uiso 1 1 d
H16 H 1.523(9) 0.191(6) 1.156(2) 0.022(14) Uiso 1 1 d
H27 H 1.097(9) -0.124(5) 1.3492(19) 0.024(12) Uiso 1 1 d
H26 H 1.430(8) 0.224(5) 1.3693(18) 0.032(11) Uiso 1 1 d
H28 H 1.190(9) -0.427(6) 1.382(2) 0.042(15) Uiso 1 1 d
H29 H 1.768(8) -0.329(6) 1.455(2) 0.021(11) Uiso 1 1 d
H30 H 1.672(8) -0.046(5) 1.4183(18) 0.025(14) Uiso 1 1 d
H24 H 1.344(10) 0.047(8) 1.270(3) 0.06(2) Uiso 1 1 d
H25 H 1.488(9) 0.171(5) 1.2771(19) 0.011(17) Uiso 1 1 d
H7 H 0.047(10) 1.084(6) 0.776(2) 0.030(15) Uiso 1 1 d
HW4 H 1.704(14) 0.409(10) 0.616(3) 0.08(3) Uiso 1 1 d
HW2 H 1.135(12) 0.272(9) 1.500(3) 0.09(3) Uiso 1 1 d
H5 H 0.419(9) 1.104(6) 0.620(2) 0.010(15) Uiso 1 1 d
H31 H 1.514(10) -0.199(7) 0.969(2) 0.025(17) Uiso 1 1 d
H32 H 1.658(9) -0.614(6) 1.445(2) 0.016(16) Uiso 1 1 d
H21 H 0.402(13) 0.815(8) 1.136(3) 0.06(2) Uiso 1 1 d

loop_
_atom_site_aniso_label
_atom_site_aniso_U_11
_atom_site_aniso_U_22
_atom_site_aniso_U_33
_atom_site_aniso_U_23
_atom_site_aniso_U_13
_atom_site_aniso_U_12
Cu1 0.0288(5) 0.0356(3) 0.0275(3) 0.0035(3) -0.0038(3) 0.0066(3)
Cu2 0.0306(5) 0.0364(3) 0.0288(4) 0.0053(3) -0.0035(3) 0.0058(3)
Cl1 0.0276(8) 0.0443(7) 0.0476(7) -0.0042(5) 0.0012(6) -0.0029(6)
Cl2 0.0309(8) 0.0407(7) 0.0645(8) -0.0003(6) -0.0118(6) -0.0009(6)
N6 0.021(4) 0.042(3) 0.039(3) 0.008(2) 0.002(2) 0.001(3)
N3 0.019(3) 0.034(3) 0.041(3) 0.002(2) 0.003(2) 0.009(2)
O4 0.029(2) 0.047(2) 0.032(2) 0.0040(17) -0.0007(17) 0.0196(18)
N2 0.035(3) 0.028(2) 0.029(3) 0.003(2) -0.008(2) 0.003(2)
O1 0.032(2) 0.054(2) 0.0316(19) -0.0004(17) -0.0053(18) 0.0213(19)
N1 0.029(3) 0.031(2) 0.036(2) 0.001(2) -0.008(3) -0.002(2)
C30 0.026(3) 0.032(3) 0.030(3) 0.005(2) -0.002(2) -0.006(3)
C36 0.022(4) 0.037(3) 0.037(3) 0.004(2) -0.012(3) -0.011(3)
C31 0.023(3) 0.026(3) 0.025(2) 0.002(2) 0.000(2) -0.001(3)
C24 0.037(4) 0.025(2) 0.036(3) -0.002(2) -0.013(3) -0.002(3)
N4 0.023(3) 0.036(2) 0.034(2) 0.000(2) -0.004(2) 0.000(2)
N5 0.036(3) 0.034(2) 0.030(3) 0.001(2) -0.008(2) 0.000(2)
C25 0.051(5) 0.040(4) 0.045(4) 0.007(4) -0.020(4) -0.003(4)
C26 0.046(6) 0.033(3) 0.073(6) -0.007(4) -0.028(5) 0.014(4)
C28 0.034(4) 0.040(3) 0.050(4) -0.002(3) -0.013(4) 0.020(3)
O5 0.038(2) 0.050(2) 0.027(2) 0.0044(15) 0.0024(16) 0.0066(16)
C29 0.031(4) 0.021(3) 0.038(4) 0.000(3) -0.006(3) -0.001(2)
C34 0.026(4) 0.023(3) 0.030(2) 0.005(2) 0.003(2) 0.006(3)
C35 0.020(3) 0.038(3) 0.040(3) 0.007(2) -0.008(2) -0.003(3)
O6 0.028(3) 0.035(2) 0.054(2) 0.0092(16) -0.0032(19) 0.000(2)
C19 0.049(5) 0.043(3) 0.033(4) 0.010(3) -0.011(3) -0.007(3)
C23 0.040(4) 0.030(3) 0.036(3) 0.008(2) -0.013(3) -0.010(3)
C22 0.063(5) 0.049(3) 0.028(4) 0.011(3) -0.016(3) -0.010(4)
C27 0.040(5) 0.043(4) 0.077(6) -0.023(4) -0.007(4) 0.005(4)
C5 0.031(4) 0.030(3) 0.029(3) 0.003(2) -0.008(3) -0.003(3)
C6 0.038(4) 0.026(3) 0.046(4) 0.007(3) -0.021(3) -0.003(3)
C32 0.025(3) 0.033(3) 0.036(3) 0.002(2) -0.009(2) 0.002(3)
C7 0.056(5) 0.043(3) 0.037(4) 0.002(3) -0.012(4) -0.005(4)
C20 0.042(4) 0.058(3) 0.033(4) -0.003(3) 0.002(3) 0.004(3)
C33 0.028(4) 0.028(3) 0.053(3) -0.008(3) 0.001(3) -0.009(3)
C2 0.053(5) 0.055(4) 0.029(4) 0.002(3) 0.013(4) -0.013(4)
C8 0.048(5) 0.037(3) 0.062(5) 0.003(3) -0.032(5) 0.010(3)
C1 0.023(4) 0.040(3) 0.057(5) 0.001(3) -0.011(3) 0.003(3)
C3 0.074(5) 0.066(4) 0.016(3) 0.002(3) 0.003(4) -0.017(4)
C21 0.061(5) 0.066(4) 0.024(4) -0.002(3) 0.005(4) -0.011(4)
C4 0.054(5) 0.048(4) 0.034(4) 0.007(3) -0.010(3) 0.003(3)
O2 0.058(2) 0.044(2) 0.028(2) -0.0004(14) -0.0092(16) 0.0186(17)
C18 0.023(4) 0.037(3) 0.037(3) 0.000(3) 0.005(3) -0.004(3)
C11 0.033(4) 0.025(3) 0.034(3) 0.005(2) 0.003(3) 0.007(2)
C13 0.028(4) 0.028(3) 0.029(3) 0.001(2) -0.010(2) 0.002(3)
C12 0.033(4) 0.030(3) 0.030(3) 0.000(2) -0.009(2) -0.005(3)
C14 0.024(4) 0.040(3) 0.062(4) 0.016(3) 0.007(3) 0.002(3)
C15 0.032(4) 0.038(3) 0.072(4) 0.021(3) 0.013(3) 0.003(3)
O3 0.054(3) 0.039(3) 0.079(3) 0.021(2) 0.015(2) 0.018(2)
C17 0.027(4) 0.033(3) 0.042(3) 0.000(2) -0.002(3) 0.010(3)
C16 0.048(4) 0.023(3) 0.042(3) 0.010(2) -0.002(3) 0.003(3)
C10 0.045(4) 0.035(3) 0.043(4) -0.004(3) -0.008(3) -0.005(3)
C9 0.026(4) 0.033(3) 0.064(4) -0.014(3) -0.010(4) 0.010(3)
OW1 0.082(4) 0.102(4) 0.044(3) 0.018(3) -0.006(3) -0.041(3)
OW2 0.089(5) 0.134(5) 0.062(4) -0.009(3) -0.005(4) 0.019(4)

loop_
_atom_type_symbol
_atom_type_description
_atom_type_scat_dispersion_real
_atom_type_scat_dispersion_imag
_atom_type_scat_source
C C 0.0033 0.0016 'International Tables Vol C Tables 4.2.6.8 and 6.1.1.4'
H H 0 0 'International Tables Vol C Tables 4.2.6.8 and 6.1.1.4'
Cl Cl 0.1484 0.1585 'International Tables Vol C Tables 4.2.6.8 and 6.1.1.4'
Cu Cu 0.3201 1.2651 'International Tables Vol C Tables 4.2.6.8 and 6.1.1.4'
N N 0.0061 0.0033 'International Tables Vol C Tables 4.2.6.8 and 6.1.1.4'
O O 0.0106 0.006 'International Tables Vol C Tables 4.2.6.8 and 6.1.1.4'

loop_
_geom_angle_atom_site_label_1
_geom_angle_atom_site_label_2
_geom_angle_atom_site_label_3
_geom_angle
O1 Cu1 N2 91.45(16)
O1 Cu1 N3 81.98(18)
N2 Cu1 N3 170.9(2)
O1 Cu1 N1 163.34(15)
N2 Cu1 N1 81.12(18)
N3 Cu1 N1 103.5(2)
O1 Cu1 Cl1 101.27(12)
N2 Cu1 Cl1 97.06(13)
N3 Cu1 Cl1 90.40(19)
N1 Cu1 Cl1 94.46(11)
O4 Cu2 N4 167.36(16)
O4 Cu2 N5 92.82(16)
N4 Cu2 N5 80.90(18)
O4 Cu2 N6 83.34(17)
N4 Cu2 N6 100.80(19)
N5 Cu2 N6 169.0(2)
O4 Cu2 Cl2 96.02(11)
N4 Cu2 Cl2 95.95(12)
N5 Cu2 Cl2 101.04(13)
N6 Cu2 Cl2 89.6(2)
C30 N6 Cu2 111.1(3)
C12 N3 Cu1 111.8(3)
C29 O4 Cu2 117.5(3)
C6 N2 C10 119.6(5)
C6 N2 Cu1 114.9(4)
C10 N2 Cu1 125.1(4)
C11 O1 Cu1 117.7(3)
C1 N1 C5 117.3(5)
C1 N1 Cu1 128.0(4)
C5 N1 Cu1 114.6(4)
N6 C30 C29 109.2(4)
N6 C30 C31 110.7(4)
C29 C30 C31 113.1(4)
C31 C36 C35 121.8(5)
C32 C31 C36 118.1(4)
C32 C31 C30 120.3(4)
C36 C31 C30 121.4(5)
N5 C24 C25 121.0(6)
N5 C24 C23 115.0(4)
C25 C24 C23 124.0(5)
C19 N4 C23 118.5(5)
C19 N4 Cu2 126.4(4)
C23 N4 Cu2 114.9(4)
C28 N5 C24 118.7(5)
C28 N5 Cu2 125.9(4)
C24 N5 Cu2 115.0(4)
C26 C25 C24 120.0(7)
C25 C26 C27 118.0(7)
N5 C28 C27 122.0(6)
O5 C29 O4 123.3(4)
O5 C29 C30 118.7(4)
O4 C29 C30 117.9(4)
C33 C34 O6 116.8(4)
C33 C34 C35 120.3(4)
O6 C34 C35 122.8(4)
C34 C35 C36 118.8(5)
N4 C19 C20 123.7(6)
N4 C23 C22 120.2(5)
N4 C23 C24 113.9(4)
C22 C23 C24 125.9(5)
C21 C22 C23 120.0(6)
C28 C27 C26 120.2(8)
N1 C5 C4 121.7(6)
N1 C5 C6 114.1(4)
C4 C5 C6 124.2(5)
N2 C6 C7 120.8(6)
N2 C6 C5 115.1(4)
C7 C6 C5 124.0(5)
C31 C32 C33 120.8(5)
C8 C7 C6 119.7(7)
C21 C20 C19 117.5(6)
C34 C33 C32 120.1(5)
C3 C2 C1 117.6(7)
C9 C8 C7 119.8(7)
N1 C1 C2 124.3(6)
C2 C3 C4 119.9(6)
C22 C21 C20 120.0(6)
C5 C4 C3 119.1(6)
C13 C18 C17 121.7(5)
O2 C11 O1 123.1(4)
O2 C11 C12 119.9(4)
O1 C11 C12 117.0(4)
C14 C13 C18 117.1(5)
C14 C13 C12 123.5(5)
C18 C13 C12 119.4(5)
N3 C12 C11 109.3(4)
N3 C12 C13 112.0(4)
C11 C12 C13 115.1(4)
C13 C14 C15 122.3(6)
C14 C15 C16 120.0(6)
C16 C17 C18 120.1(5)
O3 C16 C17 124.0(5)
O3 C16 C15 117.3(5)
C17 C16 C15 118.8(5)
N2 C10 C9 121.1(6)
C8 C9 C10 119.0(7)

loop_
_geom_bond_atom_site_label_1
_geom_bond_atom_site_label_2
_geom_bond_distance
Cu1 O1 1.947(3)
Cu1 N2 1.984(4)
Cu1 N3 1.997(5)
Cu1 N1 2.005(4)
Cu1 Cl1 2.5590(14)
Cu2 O4 1.934(3)
Cu2 N4 1.985(4)
Cu2 N5 1.995(4)
Cu2 N6 2.006(5)
Cu2 Cl2 2.5425(14)
N6 C30 1.485(6)
N3 C12 1.479(7)
O4 C29 1.259(6)
N2 C6 1.333(6)
N2 C10 1.340(7)
O1 C11 1.268(6)
N1 C1 1.322(7)
N1 C5 1.340(6)
C30 C29 1.516(7)
C30 C31 1.524(6)
C36 C31 1.378(7)
C36 C35 1.382(6)
C31 C32 1.365(7)
C24 N5 1.332(6)
C24 C25 1.388(8)
C24 C23 1.468(7)
N4 C19 1.312(7)
N4 C23 1.361(6)
N5 C28 1.317(7)
C25 C26 1.334(10)
C26 C27 1.373(9)
C28 C27 1.351(8)
O5 C29 1.238(6)
C34 C33 1.359(7)
C34 O6 1.372(6)
C34 C35 1.375(6)
C19 C20 1.378(8)
C23 C22 1.371(7)
C22 C21 1.360(8)
C5 C4 1.366(7)
C5 C6 1.481(7)
C6 C7 1.371(8)
C32 C33 1.391(7)
C7 C8 1.359(9)
C20 C21 1.361(8)
C2 C3 1.352(8)
C2 C1 1.363(8)
C8 C9 1.356(8)
C3 C4 1.367(8)
O2 C11 1.235(5)
C18 C13 1.371(7)
C18 C17 1.389(7)
C11 C12 1.509(7)
C13 C14 1.369(7)
C13 C12 1.518(6)
C14 C15 1.371(7)
C15 C16 1.380(7)
O3 C16 1.349(6)
C17 C16 1.367(7)
C10 C9 1.375(7)

loop_
_cod_changelog_entry_id
_cod_changelog_entry_author
_cod_changelog_entry_date
_cod_changelog_entry_text
1 'Vaitkus, Antanas' 2022-05-06T18:15:00+03:00 'Updated bibliographic information.'
